data_1551421
loop_
_publ_author_name
'Sihai Yang'
'Junliang Sun'
'Anibal J. Ramirez-Cuesta'
'Samantha K. Callear'
'William I. F. David'
'Daniel P. Anderson'
'Ruth Newby'
'Alexander J. Blake'
'Julia E. Parker'
'Chiu C. Tang'
'Martin Schroder'

_publ_section_title
;
 Selectivity and direct visualization of carbon dioxide and sulfur dioxide
 in a decorated porous host
;
_journal_name_full 'Nature Chemistry'
_journal_page_first 887
_journal_page_last 894
_journal_paper_doi 10.1038/nchem.1457
_journal_volume 4
_journal_year 2012
_chemical_formula_moiety '[Al2 (OH)2 (C16 H6 O8), 3.2(C O2)'
_chemical_formula_sum 'C19.2 H8 Al2 O16.4'
_chemical_formula_weight 550.03
_space_group_IT_number 98
_space_group_name_Hall 'I 4bw 2bw'
_space_group_name_H-M_alt 'I 41 2 2'
_symmetry_space_group_name_H-M 'I 41 2 2'
_cell_angle_alpha 90
_cell_angle_beta 90
_cell_angle_gamma 90
_cell_formula_units_Z 4
_cell_length_a 14.824318(64)
_cell_length_b 14.824318(64)
_cell_length_c 11.805704(51)
_cell_measurement_temperature 273(2)
_cell_volume 2594.426(19)
_diffrn_ambient_temperature 273(2)
_diffrn_radiation_wavelength 0.826126
_cod_data_source_file nchem.1457-s3.cif
_cod_data_source_block NOTT-300-3.2CO2
_cod_original_cell_volume 2594.426(25)
_cod_database_code 1551421

loop_
_symmetry_equiv_pos_as_xyz
'x, y, z '
'-x+1/2, y, -z-1/4 '
'-y, -x, -z '
'-y, x+1/2, z+1/4 '
'y+1/2, -x, z-1/4 '
'y+1/2, x+1/2, -z+1/2 '
'x, -y+1/2, -z+1/4 '
'-x+1/2, -y+1/2, z+1/2 '
'x+1/2, y+1/2, z+1/2 '
'-x, y+1/2, -z+1/4 '
'-y+1/2, -x+1/2, -z+1/2 '
'-y+1/2, x, z-1/4 '
'y, -x+1/2, z+1/4 '
'y, x, -z '
'x+1/2, -y, -z-1/4 '
'-x, -y, z '

loop_
_atom_site_label
_atom_site_type_symbol
_atom_site_symmetry_multiplicity
_atom_site_fract_x
_atom_site_fract_y
_atom_site_fract_z
_atom_site_occupancy
_atom_site_B_iso_or_equiv
Al Al 0 0.693060(44) 0.306940(44) 0.5 1 0.93(38)
O1 O 0 0.75117(13) 0.25 0.625 1 0.82(37)
O2 O 0 0.62152(22) 0.37975(22) 0.60276(28) 1 0.82(37)
O3 O 0 0.60511(22) 0.28380(22) 0.75032(28) 1 0.82(37)
C1 C 0 0.59215(19) 0.36044(15) 0.70222(15) 1 1.37(37)
C2 C 0 0.540779(78) 0.430025(61) 0.76456(13) 1 1.37(37)
C3 C 0 0.5 0.5 0.70584(14) 1 1.37(37)
C4 C 0 0.540779(78) 0.430025(61) 0.88199(13) 1 1.37(37)
C5 C 0 0.5 0.5 0.94071(14) 1 1.37(37)
H1 H 0 0.8123(17) 0.25 0.625 1 0.82(37)
H3 H 0 0.5 0.5 0.6289(11) 1 1.37(37)
H4 H 0 0.56750(38) 0.38417(64) 0.92047(55) 1 1.37(37)
O_1 O 0 0.9673(23) 0.25 0.625 0.8655(90) 20.0
C_010 C 0 1.0335(25) 0.25 0.6676(12) 0.4328(45) 20.0
O_010 O 0 1.0998(32) 0.25 0.7102(24) 0.4328(45) 20.0
C_2 C 0 0.25 0.35535 0.375 0.7275(74) 20.00(60)
O_2 O 0 0.32821 0.35535 0.375 0.7275(74) 20.0
